data_1553661
loop_
_publ_author_name
'Xu, Rosalind J.'
'Olshansky, Jacob H.'
'Adler, Philip D. F.'
'Huang, Yongjia'
'Smith, Matthew D.'
'Zeller, Matthias'
'Schrier, Joshua'
'Norquist, Alexander J.'

_publ_section_title
;
 Understanding structural adaptability: a reactant informatics approach to
 experiment design
;
_journal_issue 3
_journal_name_full 'Molecular Systems Design &amp; Engineering'
_journal_page_first 473
_journal_paper_doi 10.1039/C7ME00127D
_journal_volume 3
_journal_year 2018
_chemical_formula_moiety 'C8 H43 N4 O47 Se12 V6'
_chemical_formula_sum 'C8 H43 N4 O47 Se12 V6'
_chemical_formula_weight 2200.60
_space_group_IT_number 14
_space_group_name_Hall '-P 2ybc'
_space_group_name_H-M_alt 'P 1 21/c 1'
_symmetry_cell_setting monoclinic
_symmetry_space_group_name_H-M 'P 1 21/c 1'
_atom_sites_solution_hydrogens difmap
_atom_sites_solution_primary direct
_audit_update_record
;
2017-11-28 deposited with the CCDC.
2018-02-01 downloaded from the CCDC.
;
_cell_angle_alpha 90
_cell_angle_beta 130.376(4)
_cell_angle_gamma 90
_cell_formula_units_Z 4
_cell_length_a 24.713(2)
_cell_length_b 7.9212(8)
_cell_length_c 34.399(2)
_cell_measurement_reflns_used 9970
_cell_measurement_temperature 298
_cell_measurement_theta_max 32
_cell_measurement_theta_min 2
_cell_volume 5129.9(8)
_computing_cell_refinement 'DENZO/SCALEPACK (Otwinowski & Minor, 1997)'
_computing_data_collection 'COLLECT (Nonius, 2001).'
_computing_data_reduction 'DENZO/SCALEPACK (Otwinowski & Minor, 1997)'
_computing_molecular_graphics 'CAMERON (Watkin et al., 1996)'
_computing_publication_material 'CRYSTALS (Betteridge et al., 2003)'
_computing_structure_refinement 'CRYSTALS (Betteridge et al., 2003)'
_computing_structure_solution 'SIR92 (Altomare et al., 1994)'
_diffrn_ambient_temperature 298
_diffrn_measured_fraction_theta_full 0.995
_diffrn_measured_fraction_theta_max 0.922
_diffrn_measurement_device Area
_diffrn_measurement_device_type 'Nonius KappaCCD'
_diffrn_measurement_method \w
_diffrn_radiation_monochromator graphite
_diffrn_radiation_type 'Mo K\a'
_diffrn_radiation_wavelength 0.71073
_diffrn_reflns_av_R_equivalents 0.042
_diffrn_reflns_limit_h_max 35
_diffrn_reflns_limit_h_min -36
_diffrn_reflns_limit_k_max 11
_diffrn_reflns_limit_k_min -11
_diffrn_reflns_limit_l_max 50
_diffrn_reflns_limit_l_min -49
_diffrn_reflns_number 81139
_diffrn_reflns_theta_full 25.208
_diffrn_reflns_theta_max 31.909
_diffrn_reflns_theta_min 1.554
_diffrn_standards_number 0
_exptl_absorpt_coefficient_mu 9.688
_exptl_absorpt_correction_T_max 0.04
_exptl_absorpt_correction_T_min 0.01
_exptl_absorpt_correction_type multi-scan
_exptl_absorpt_process_details 'DENZO/SCALEPACK (Otwinowski & Minor, 1997)'
_exptl_crystal_colour blue
_exptl_crystal_density_diffrn 2.849
_exptl_crystal_density_method 'not measured'
_exptl_crystal_description block
_exptl_crystal_F_000 4164
_exptl_crystal_size_max 0.560
_exptl_crystal_size_mid 0.440
_exptl_crystal_size_min 0.330
_refine_diff_density_max 1.48
_refine_diff_density_min -1.43
_refine_ls_extinction_coef 26(3)
_refine_ls_extinction_method 'Larson (1970), Equation 22'
_refine_ls_goodness_of_fit_ref 1.0613
_refine_ls_hydrogen_treatment noref
_refine_ls_matrix_type full
_refine_ls_number_parameters 740
_refine_ls_number_reflns 11063
_refine_ls_number_restraints 0
_refine_ls_R_factor_all 0.0563
_refine_ls_R_factor_gt 0.0375
_refine_ls_shift/su_max 0.0035865
_refine_ls_shift/su_mean 0.0001588
_refine_ls_structure_factor_coef Fsqd
_refine_ls_weighting_details
;
 Method= Modified Sheldrick 
 w=1/[\s^2^(F^2^) + ( 0.03P)^2^ +23.32P] 
 ,where P=(max(Fo^2^,0) + 2Fc^2^)/3 
;
_refine_ls_weighting_scheme calc
_refine_ls_wR_factor_all 0.0970
_refine_ls_wR_factor_gt 0.0903
_refine_ls_wR_factor_ref 0.0867
_reflns_limit_h_max 26
_reflns_limit_h_min -36
_reflns_limit_k_max 11
_reflns_limit_k_min 0
_reflns_limit_l_max 50
_reflns_limit_l_min 0
_reflns_number_gt 12005
_reflns_number_total 16302
_reflns_threshold_expression I>2.0\s(I)
_oxford_diffrn_Wilson_B_factor 0.00
_oxford_diffrn_Wilson_scale 0.00
_oxford_refine_ls_r_factor_ref 0.0337
_oxford_refine_ls_scale 0.079690(15)
_oxford_reflns_number_all 16261
_oxford_reflns_threshold_expression_ref I>3.0\s(I)
_cod_data_source_file c7me00127d6.cif
_cod_data_source_block '[C4H14N2]2[VO(SeO3)(HSeO3)]6-5H2O-compound-1'
_cod_depositor_comments
;
The following automatic conversions were performed:

data item '_atom_sites_solution_primary' value 'Direct' was changed
to 'direct' in accordance with the
/home/saulius/struct/COD-crude-data/automatic-downloads/DataCite-retrospective/RSC/depositions/lib/dictionaries/cif_core.dic
dictionary named 'cif_core.dic' version 2.4.2 last updated on
2011-04-26.

data item '_symmetry_cell_setting' value 'Monoclinic' was changed to
'monoclinic' in accordance with the
/home/saulius/struct/COD-crude-data/automatic-downloads/DataCite-retrospective/RSC/depositions/lib/dictionaries/cif_core.dic
dictionary named 'cif_core.dic' version 2.4.2 last updated on
2011-04-26.

Automatic conversion script
Id: cif_fix_values 6909 2019-04-08 15:41:33Z antanas 
;
_cod_original_cell_volume 5129.8(9)
_cod_original_sg_symbol_H-M 'P 1 21/c 1 '
_cod_database_code 1553661

loop_
_symmetry_equiv_pos_as_xyz
x,y,z
-x,-y,-z
-x,y+1/2,-z+1/2
x,-y+1/2,z+1/2

loop_
_atom_site_label
_atom_site_type_symbol
_atom_site_fract_x
_atom_site_fract_y
_atom_site_fract_z
_atom_site_U_iso_or_equiv
_atom_site_occupancy
_atom_site_adp_type
V1 V 0.51529(4) -0.30534(8) 0.82689(2) 0.0073 1.0000 Uani
V2 V 0.65037(4) -0.28984(8) 1.00134(2) 0.0084 1.0000 Uani
V3 V 0.85206(4) -0.21284(8) 0.99303(2) 0.0075 1.0000 Uani
V4 V 0.98159(4) -0.20992(8) 1.17165(2) 0.0067 1.0000 Uani
V5 V 0.68169(4) -0.78734(8) 1.15814(2) 0.0076 1.0000 Uani
V6 V 0.81513(4) 0.27141(8) 0.83376(2) 0.0080 1.0000 Uani
Se1 Se 0.34951(2) -0.24071(5) 0.763622(14) 0.0078 1.0000 Uani
Se2 Se 0.48439(2) -0.28197(5) 0.905027(14) 0.0082 1.0000 Uani
Se3 Se 0.68298(2) -0.28070(5) 0.925350(14) 0.0084 1.0000 Uani
Se4 Se 0.81778(2) -0.23355(5) 1.069096(14) 0.0077 1.0000 Uani
Se5 Se 1.01577(2) -0.22381(4) 1.095700(14) 0.0077 1.0000 Uani
Se6 Se 0.84855(2) 0.26934(4) 0.758104(14) 0.0080 1.0000 Uani
Se7 Se 0.46679(2) -0.47412(5) 0.723792(15) 0.0113 1.0000 Uani
Se8 Se 0.80364(2) -0.07283(5) 0.886052(15) 0.0134 1.0000 Uani
Se9 Se 0.86595(2) -0.54447(5) 0.937214(16) 0.0150 1.0000 Uani
Se10 Se 1.02842(2) -0.05560(5) 1.275953(15) 0.0107 1.0000 Uani
Se11 Se 0.70293(2) -0.46017(5) 1.107424(15) 0.0114 1.0000 Uani
Se12 Se 0.6386(4) 0.0176(10) 1.0607(3) 0.0135 0.5000 Uani
Se13 Se 0.6314(5) 0.0394(11) 1.0543(3) 0.0166 0.5000 Uani
O1 O 0.53850(17) -0.4781(4) 0.85850(11) 0.0171 1.0000 Uani
O2 O 0.41181(15) -0.3580(4) 0.77026(11) 0.0124 1.0000 Uani
O3 O 0.48906(16) -0.1792(3) 0.86415(10) 0.0110 1.0000 Uani
O4 O 0.61213(16) -0.1946(4) 0.87040(11) 0.0133 1.0000 Uani
O5 O 0.53136(16) -0.3712(4) 0.77855(11) 0.0146 1.0000 Uani
O6 O 0.48660(16) -0.0530(3) 0.79155(11) 0.0133 1.0000 Uani
O7 O 0.62670(17) -0.4630(4) 0.97050(11) 0.0175 1.0000 Uani
O8 O 0.55766(15) -0.1965(4) 0.96237(10) 0.0128 1.0000 Uani
O9 O 0.67812(16) -0.1790(3) 0.96875(11) 0.0120 1.0000 Uani
O10 O 0.74979(16) -0.3466(4) 1.05771(11) 0.0125 1.0000 Uani
O11 O 0.63797(16) -0.3678(4) 1.05070(11) 0.0150 1.0000 Uani
O12 O 0.67858(18) -0.0436(4) 1.03977(12) 0.0178 1.0000 Uani
O13 O 0.87045(17) -0.0370(4) 1.02243(11) 0.0167 1.0000 Uani
O14 O 0.74731(16) -0.1618(4) 0.93504(11) 0.0133 1.0000 Uani
O15 O 0.82521(16) -0.3391(3) 1.02944(10) 0.0115 1.0000 Uani
O16 O 0.95077(16) -0.3122(4) 1.03842(10) 0.0136 1.0000 Uani
O17 O 0.86952(16) -0.1473(4) 0.94551(11) 0.0156 1.0000 Uani
O18 O 0.82273(17) -0.4671(4) 0.95517(11) 0.0161 1.0000 Uani
O19 O 0.96181(17) -0.0342(4) 1.14201(11) 0.0168 1.0000 Uani
O20 O 0.88404(16) -0.3159(4) 1.12672(11) 0.0136 1.0000 Uani
O21 O 1.01011(16) -0.3315(3) 1.13588(11) 0.0115 1.0000 Uani
O22 O 1.08567(15) -0.1531(4) 1.23060(11) 0.0117 1.0000 Uani
O23 O 0.96232(16) -0.1496(4) 1.21932(11) 0.0130 1.0000 Uani
O24 O 1.01635(16) -0.4621(3) 1.20926(11) 0.0134 1.0000 Uani
O25 O 0.70272(18) -0.9611(4) 1.18907(12) 0.0183 1.0000 Uani
O26 O 0.77961(16) -0.6794(4) 1.20322(10) 0.0130 1.0000 Uani
O27 O 0.34405(16) -0.3412(3) 0.80461(11) 0.0117 1.0000 Uani
O28 O 0.69765(17) 0.1426(4) 1.10988(11) 0.0159 1.0000 Uani
O29 O 0.42244(15) -0.1671(4) 0.89947(10) 0.0122 1.0000 Uani
O30 O 0.65470(16) -0.5369(4) 1.12158(11) 0.0139 1.0000 Uani
O31 O 0.79131(17) 0.4447(4) 0.80333(11) 0.0160 1.0000 Uani
O32 O 0.84327(16) 0.1652(3) 0.80105(10) 0.0112 1.0000 Uani
O33 O 1.08608(16) -0.3319(4) 1.10862(11) 0.0128 1.0000 Uani
O34 O 0.80075(17) -0.6541(4) 0.88335(11) 0.0156 1.0000 Uani
O35 O 0.27629(15) -0.3264(4) 0.70535(10) 0.0116 1.0000 Uani
O36 O 0.84892(17) 0.0278(4) 0.87331(11) 0.0160 1.0000 Uani
O37 O 0.4321(2) -0.2925(4) 0.68517(13) 0.0278 1.0000 Uani
O38 O 0.7857(2) -0.2604(5) 0.85259(14) 0.0358 1.0000 Uani
O39 O 0.9146(11) -0.703(3) 0.9806(10) 0.0509 0.5000 Uani
O40 O 0.8921(11) -0.729(3) 0.9774(10) 0.0342 0.5000 Uani
O41 O 1.0560(2) -0.2338(5) 1.31482(14) 0.0309 1.0000 Uani
O42 O 0.7348(2) -0.2730(4) 1.14398(13) 0.0254 1.0000 Uani
O43 O 0.5792(11) 0.172(2) 1.0142(8) 0.0470 0.5000 Uani
O44 O 0.5994(11) 0.216(2) 1.0134(8) 0.0496 0.5000 Uani
O45 O 1.1595(2) -0.4156(6) 1.3376(2) 0.0739 1.0000 Uani
O46 O 0.5064(6) 0.4397(13) 0.9968(7) 0.1013 0.5000 Uani
O47 O 0.3275(3) 0.4336(7) 0.1783(2) 0.0780 1.0000 Uani
O48 O 0.2932(2) 0.8148(5) 0.10247(16) 0.0369 1.0000 Uani
O49 O 0.86747(19) 0.6954(4) 0.23065(14) 0.0309 1.0000 Uani
O50 O 0.9946(10) 0.061(2) 1.0121(7) 0.0274 0.2500 Uani
O51 O 0.9855(9) 0.060(3) 0.9886(8) 0.0399 0.2500 Uani
N1 N 1.1775(2) -0.2953(5) 0.97933(14) 0.0223 1.0000 Uani
N2 N 0.9872(2) -0.3020(5) 0.85897(14) 0.0199 1.0000 Uani
N3 N 0.6730(2) -0.2000(5) 0.69292(16) 0.0235 1.0000 Uani
N4 N 0.4880(2) -0.3201(5) 0.63376(17) 0.0267 1.0000 Uani
C1 C 1.1162(3) -0.2954(5) 0.92366(16) 0.0201 1.0000 Uani
C2 C 1.0478(2) -0.2966(5) 0.91436(16) 0.0199 1.0000 Uani
C3 C 1.2461(3) -0.2753(7) 0.9908(2) 0.0371 1.0000 Uani
C4 C 0.9173(3) -0.2801(7) 0.8462(2) 0.0328 1.0000 Uani
C5 C 0.6119(3) -0.2430(6) 0.6898(2) 0.0300 1.0000 Uani
C6 C 0.5478(3) -0.2771(6) 0.6357(2) 0.0265 1.0000 Uani
C7 C 0.7405(3) -0.1765(6) 0.7458(2) 0.0320 1.0000 Uani
C8 C 0.4207(3) -0.3446(6) 0.5818(2) 0.0337 1.0000 Uani
H1 H 0.3895 -0.3071 0.6614 0.0412 1.0000 Uiso
H2 H 0.7355 -0.2809 0.8294 0.0437 1.0000 Uiso
H3 H 0.9309 -0.7828 0.9744 0.0820 1.0000 Uiso
H4 H 1.0913 -0.2767 1.3213 0.0440 1.0000 Uiso
H5 H 0.7772 -0.2781 1.1689 0.0361 1.0000 Uiso
H6 H 0.5608 0.2917 1.0023 0.0500 1.0000 Uiso
H7 H 1.2103 -0.4028 1.3604 0.0882 1.0000 Uiso
H8 H 1.1473 -0.5238 1.3228 0.0882 1.0000 Uiso
H9 H 0.5130 0.5512 1.0100 0.1092 0.5000 Uiso
H10 H 0.4565 0.4129 0.9759 0.1092 0.5000 Uiso
H11 H 0.3128 0.4343 0.1455 0.0949 1.0000 Uiso
H12 H 0.3764 0.4085 0.2032 0.0949 1.0000 Uiso
H13 H 0.2613 0.7594 0.1047 0.0446 1.0000 Uiso
H14 H 0.2813 0.9311 0.0953 0.0446 1.0000 Uiso
H15 H 0.8739 0.5768 0.2359 0.0372 1.0000 Uiso
H16 H 0.8934 0.7356 0.2208 0.0372 1.0000 Uiso
H17 H 1.1819 -0.3994 0.9927 0.0600 1.0000 Uiso
H18 H 1.1753 -0.2047 0.9929 0.0600 1.0000 Uiso
H19 H 1.1158 -0.4017 0.9077 0.0600 1.0000 Uiso
H20 H 1.1155 -0.2059 0.9059 0.0600 1.0000 Uiso
H21 H 1.0429 -0.3925 0.9306 0.0600 1.0000 Uiso
H22 H 1.0421 -0.1969 0.9281 0.0600 1.0000 Uiso
H23 H 0.9870 -0.4116 0.8451 0.0600 1.0000 Uiso
H24 H 0.9923 -0.2177 0.8419 0.0600 1.0000 Uiso
H25 H 1.2827 -0.2774 1.0261 0.0600 1.0000 Uiso
H26 H 1.2535 -0.3699 0.9762 0.0600 1.0000 Uiso
H27 H 1.2469 -0.1752 0.9764 0.0600 1.0000 Uiso
H28 H 0.9126 -0.3715 0.8621 0.0600 1.0000 Uiso
H29 H 0.9179 -0.1776 0.8589 0.0600 1.0000 Uiso
H30 H 0.8806 -0.2881 0.8104 0.0600 1.0000 Uiso
H31 H 0.6795 -0.2892 0.6778 0.0284 1.0000 Uiso
H32 H 0.6623 -0.0987 0.6743 0.0284 1.0000 Uiso
H33 H 0.6017 -0.1476 0.7028 0.0329 1.0000 Uiso
H34 H 0.6222 -0.3449 0.7099 0.0332 1.0000 Uiso
H35 H 0.5580 -0.3730 0.6227 0.0299 1.0000 Uiso
H36 H 0.5372 -0.1766 0.6155 0.0303 1.0000 Uiso
H37 H 0.4817 -0.2310 0.6491 0.0318 1.0000 Uiso
H38 H 0.4991 -0.4214 0.6524 0.0318 1.0000 Uiso
H39 H 0.7340 -0.0903 0.7623 0.0461 1.0000 Uiso
H40 H 0.7767 -0.1413 0.7448 0.0461 1.0000 Uiso
H41 H 0.7537 -0.2822 0.7640 0.0460 1.0000 Uiso
H42 H 0.4086 -0.2418 0.5626 0.0500 1.0000 Uiso
H43 H 0.3837 -0.3734 0.5826 0.0501 1.0000 Uiso
H44 H 0.4259 -0.4353 0.5657 0.0501 1.0000 Uiso

loop_
_atom_site_aniso_label
_atom_site_aniso_U_11
_atom_site_aniso_U_22
_atom_site_aniso_U_33
_atom_site_aniso_U_23
_atom_site_aniso_U_13
_atom_site_aniso_U_12
V1 0.0090(3) 0.0066(3) 0.0076(3) -0.0005(2) 0.0059(3) -0.0002(2)
V2 0.0091(3) 0.0102(3) 0.0068(3) 0.0005(2) 0.0055(3) 0.0006(2)
V3 0.0091(3) 0.0071(3) 0.0074(3) 0.0001(2) 0.0058(3) -0.0001(2)
V4 0.0087(3) 0.0059(3) 0.0064(3) 0.0001(2) 0.0053(3) 0.0004(2)
V5 0.0093(3) 0.0069(3) 0.0079(3) -0.0007(2) 0.0061(3) -0.0005(2)
V6 0.0089(3) 0.0091(3) 0.0071(3) -0.0001(2) 0.0057(3) 0.0000(2)
Se1 0.0100(2) 0.00609(15) 0.00918(17) 0.00004(12) 0.00710(16) -0.00040(13)
Se2 0.0101(2) 0.00695(16) 0.00926(17) 0.00033(12) 0.00706(17) -0.00028(13)
Se3 0.0097(2) 0.00751(16) 0.00955(17) 0.00014(12) 0.00693(17) 0.00003(13)
Se4 0.0098(2) 0.00624(16) 0.00856(17) -0.00029(12) 0.00657(17) 0.00018(13)
Se5 0.0097(2) 0.00636(16) 0.00895(17) 0.00073(12) 0.00682(17) 0.00027(13)
Se6 0.0097(2) 0.00643(16) 0.00975(17) -0.00028(12) 0.00710(17) 0.00020(13)
Se7 0.0137(2) 0.01071(16) 0.01236(17) -0.00440(14) 0.00970(16) -0.00191(15)
Se8 0.0152(2) 0.01509(18) 0.01274(18) 0.00477(14) 0.01033(18) 0.00135(15)
Se9 0.0141(2) 0.01646(19) 0.01409(18) -0.00759(15) 0.00896(17) -0.00078(15)
Se10 0.0134(2) 0.01070(17) 0.01153(17) -0.00396(13) 0.00958(17) -0.00178(14)
Se11 0.0129(2) 0.01182(17) 0.01147(17) 0.00343(14) 0.00883(17) 0.00101(14)
Se12 0.0089(15) 0.0168(16) 0.0118(18) -0.0082(13) 0.0053(14) 0.0000(12)
Se13 0.0119(14) 0.0218(19) 0.0119(17) -0.0048(11) 0.0058(13) 0.0052(10)
O1 0.0218(17) 0.0115(13) 0.0164(14) 0.0028(11) 0.0116(14) 0.0024(12)
O2 0.0096(14) 0.0166(13) 0.0126(13) -0.0037(10) 0.0078(12) 0.0003(11)
O3 0.0152(15) 0.0113(12) 0.0110(13) -0.0008(10) 0.0104(13) -0.0008(11)
O4 0.0093(15) 0.0170(13) 0.0095(13) 0.0009(10) 0.0042(12) -0.0025(11)
O5 0.0155(15) 0.0186(14) 0.0133(13) -0.0088(11) 0.0109(13) -0.0044(12)
O6 0.0190(16) 0.0116(12) 0.0169(13) 0.0053(10) 0.0150(13) 0.0025(11)
O7 0.0189(17) 0.0142(13) 0.0160(14) -0.0027(11) 0.0098(14) -0.0024(12)
O8 0.0092(15) 0.0169(13) 0.0095(13) -0.0014(10) 0.0048(13) 0.0006(11)
O9 0.0170(16) 0.0122(12) 0.0124(13) 0.0018(10) 0.0121(13) 0.0010(11)
O10 0.0082(14) 0.0171(13) 0.0124(13) 0.0029(10) 0.0067(12) -0.0003(11)
O11 0.0161(15) 0.0201(14) 0.0117(13) 0.0063(11) 0.0103(13) 0.0014(12)
O12 0.0251(18) 0.0169(14) 0.0196(14) -0.0079(12) 0.0182(15) -0.0035(13)
O13 0.0208(18) 0.0101(12) 0.0180(14) -0.0046(11) 0.0121(14) -0.0026(12)
O14 0.0103(15) 0.0159(13) 0.0147(14) 0.0045(11) 0.0085(13) -0.0010(11)
O15 0.0159(16) 0.0110(12) 0.0126(13) 0.0012(10) 0.0114(13) 0.0016(11)
O16 0.0099(15) 0.0198(14) 0.0065(12) -0.0012(10) 0.0033(12) 0.0033(11)
O17 0.0117(15) 0.0254(15) 0.0088(13) 0.0067(11) 0.0062(13) 0.0013(12)
O18 0.0249(18) 0.0135(13) 0.0197(14) -0.0079(11) 0.0189(15) -0.0049(12)
O19 0.0234(18) 0.0095(12) 0.0192(14) 0.0041(11) 0.0146(15) 0.0037(12)
O20 0.0094(15) 0.0177(14) 0.0086(13) 0.0017(10) 0.0036(12) -0.0020(11)
O21 0.0193(17) 0.0087(12) 0.0139(13) 0.0004(10) 0.0141(14) 0.0009(11)
O22 0.0080(14) 0.0151(13) 0.0118(13) -0.0038(10) 0.0064(12) 0.0010(10)
O23 0.0140(16) 0.0166(13) 0.0121(13) -0.0053(11) 0.0101(13) -0.0012(11)
O24 0.0188(16) 0.0105(12) 0.0177(14) 0.0059(11) 0.0149(14) 0.0022(11)
O25 0.0245(18) 0.0098(13) 0.0198(15) 0.0028(11) 0.0140(15) 0.0017(12)
O26 0.0108(15) 0.0158(13) 0.0095(13) -0.0003(10) 0.0053(13) -0.0023(11)
O27 0.0181(16) 0.0110(12) 0.0118(13) -0.0011(10) 0.0123(13) -0.0004(11)
O28 0.0161(16) 0.0208(14) 0.0142(14) -0.0096(12) 0.0113(13) -0.0034(12)
O29 0.0078(14) 0.0170(14) 0.0112(13) -0.0051(10) 0.0058(12) -0.0011(11)
O30 0.0191(16) 0.0133(13) 0.0155(13) 0.0048(11) 0.0140(13) 0.0010(12)
O31 0.0184(17) 0.0120(13) 0.0166(14) 0.0021(11) 0.0110(14) 0.0018(11)
O32 0.0151(16) 0.0128(13) 0.0108(13) -0.0018(10) 0.0107(13) -0.0019(11)
O33 0.0096(14) 0.0175(14) 0.0119(13) -0.0035(10) 0.0072(12) 0.0002(11)
O34 0.0176(16) 0.0197(14) 0.0137(14) -0.0091(11) 0.0120(14) -0.0049(12)
O35 0.0076(14) 0.0150(13) 0.0082(12) -0.0002(10) 0.0033(12) 0.0005(10)
O36 0.0210(16) 0.0138(13) 0.0202(14) 0.0082(11) 0.0165(14) 0.0025(12)
O37 0.032(2) 0.0232(17) 0.0220(16) 0.0061(13) 0.0151(17) 0.0090(15)
O38 0.048(3) 0.0286(19) 0.0291(19) -0.0135(15) 0.024(2) -0.0159(18)
O39 0.070(15) 0.043(11) 0.025(6) 0.009(7) 0.025(10) 0.041(9)
O40 0.042(10) 0.030(5) 0.023(5) 0.010(4) 0.018(7) 0.012(6)
O41 0.045(2) 0.0303(19) 0.0258(18) 0.0142(15) 0.0265(19) 0.0217(17)
O42 0.029(2) 0.0214(16) 0.0213(16) -0.0067(13) 0.0144(16) -0.0108(14)
O43 0.047(9) 0.053(11) 0.025(5) 0.007(6) 0.015(6) 0.026(7)
O44 0.068(13) 0.038(8) 0.030(5) 0.019(6) 0.026(8) 0.035(8)
O45 0.023(2) 0.026(2) 0.136(5) -0.002(3) 0.036(3) 0.0006(18)
O46 0.033(6) 0.044(6) 0.184(14) 0.003(9) 0.051(8) 0.001(5)
O47 0.027(3) 0.050(3) 0.114(5) 0.005(3) 0.026(3) 0.002(2)
O48 0.034(2) 0.0296(19) 0.050(2) -0.0011(17) 0.028(2) 0.0007(17)
O49 0.029(2) 0.0251(17) 0.044(2) -0.0008(15) 0.0255(18) -0.0018(15)
O50 0.021(8) 0.032(10) 0.024(8) -0.012(8) 0.012(8) -0.007(7)
O51 0.015(8) 0.045(12) 0.032(10) -0.006(9) 0.003(9) -0.005(7)
N1 0.026(2) 0.0138(16) 0.0177(17) 0.0017(13) 0.0097(17) 0.0015(15)
N2 0.021(2) 0.0167(16) 0.0202(18) -0.0049(14) 0.0128(17) -0.0034(14)
N3 0.030(2) 0.0149(16) 0.029(2) 0.0049(15) 0.0209(19) 0.0030(15)
N4 0.034(2) 0.0144(17) 0.039(2) 0.0057(16) 0.027(2) 0.0026(16)
C1 0.024(2) 0.0148(18) 0.018(2) 0.0028(15) 0.0114(19) 0.0057(17)
C2 0.025(2) 0.0175(19) 0.0155(19) -0.0026(15) 0.0122(19) -0.0047(17)
C3 0.027(3) 0.036(3) 0.044(3) -0.003(2) 0.021(3) 0.000(2)
C4 0.025(3) 0.034(3) 0.041(3) 0.002(2) 0.022(3) 0.004(2)
C5 0.046(3) 0.018(2) 0.048(3) 0.002(2) 0.040(3) 0.002(2)
C6 0.034(3) 0.017(2) 0.044(3) -0.0010(19) 0.033(3) -0.0023(19)
C7 0.043(3) 0.020(2) 0.027(2) 0.0035(19) 0.020(3) 0.005(2)
C8 0.040(3) 0.023(2) 0.035(3) 0.002(2) 0.023(2) 0.002(2)

loop_
_atom_type_symbol
_atom_type_scat_dispersion_real
_atom_type_scat_dispersion_imag
_atom_type_scat_Cromer_Mann_a1
_atom_type_scat_Cromer_Mann_b1
_atom_type_scat_Cromer_Mann_a2
_atom_type_scat_Cromer_Mann_b2
_atom_type_scat_Cromer_Mann_a3
_atom_type_scat_Cromer_Mann_b3
_atom_type_scat_Cromer_Mann_a4
_atom_type_scat_Cromer_Mann_b4
_atom_type_scat_Cromer_Mann_c
_atom_type_scat_source
C 0.0033 0.0016 2.3100 20.8439 1.0200 10.2075 1.5886 0.5687 0.8650 51.6512 0.2156 'International Tables Vol C 4.2.6.8 and 6.1.1.4'
N 0.0061 0.0033 12.2126 0.0057 3.1322 9.8933 2.0125 28.9975 1.1663 0.5826 -11.5290 'International Tables Vol C 4.2.6.8 and 6.1.1.4'
H 0.0000 0.0000 0.4930 10.5109 0.3229 26.1257 0.1402 3.1424 0.0408 57.7998 0.0030 'International Tables Vol C 4.2.6.8 and 6.1.1.4'
V 0.3005 0.5294 10.2971 6.8657 7.3511 0.4385 2.0703 26.8938 2.0571 102.4780 1.2199 'International Tables Vol C 4.2.6.8 and 6.1.1.4'
Se -0.0929 2.2259 17.0006 2.4098 5.8196 0.2726 3.9731 15.2372 4.3543 43.8163 2.8409 'International Tables Vol C 4.2.6.8 and 6.1.1.4'
O 0.0106 0.0060 3.0485 13.2771 2.2868 5.7011 1.5463 0.3239 0.8670 32.9089 0.2508 'International Tables Vol C 4.2.6.8 and 6.1.1.4'

loop_
_geom_angle_atom_site_label_1
_geom_angle_site_symmetry_1
_geom_angle_atom_site_label_2
_geom_angle_atom_site_label_3
_geom_angle_site_symmetry_3
_geom_angle
_geom_angle_publ_flag
Se2 . V1 Se7 . 145.15(2) yes
Se2 . V1 O1 . 70.11(11) yes
Se7 . V1 O1 . 96.15(11) yes
Se2 . V1 O2 . 88.87(8) yes
Se7 . V1 O2 . 60.88(8) yes
O1 . V1 O2 . 98.71(14) yes
Se2 . V1 O3 . 26.71(8) yes
Se7 . V1 O3 . 149.08(9) yes
O1 . V1 O3 . 96.42(13) yes
O2 . V1 O3 . 89.31(11) yes
Se2 . V1 O4 . 99.39(8) yes
Se7 . V1 O4 . 114.45(8) yes
O1 . V1 O4 . 97.82(14) yes
O2 . V1 O4 . 163.23(12) yes
O3 . V1 O4 . 91.61(12) yes
Se2 . V1 O5 . 168.17(9) yes
Se7 . V1 O5 . 27.26(9) yes
O1 . V1 O5 . 99.40(14) yes
O2 . V1 O5 . 87.34(12) yes
O3 . V1 O5 . 164.15(12) yes
Se2 . V1 O6 . 103.96(7) yes
Se7 . V1 O6 . 90.68(7) yes
O1 . V1 O6 . 173.16(13) yes
O2 . V1 O6 . 84.32(12) yes
O3 . V1 O6 . 77.42(10) yes
O4 . V1 O5 . 87.22(12) yes
O4 . V1 O6 . 79.55(12) yes
O5 . V1 O6 . 86.82(11) yes
Se3 . V2 Se11 . 142.56(3) yes
Se3 . V2 O7 . 69.75(11) yes
Se11 . V2 O7 . 95.54(11) yes
Se3 . V2 O8 . 103.99(9) yes
Se11 . V2 O8 . 111.94(9) yes
O7 . V2 O8 . 96.33(15) yes
Se3 . V2 O9 . 27.63(8) yes
Se11 . V2 O9 . 145.96(10) yes
O7 . V2 O9 . 97.13(14) yes
O8 . V2 O9 . 97.89(13) yes
Se3 . V2 O10 . 89.76(8) yes
Se11 . V2 O10 . 57.50(8) yes
O7 . V2 O10 . 98.36(15) yes
O8 . V2 O10 . 162.66(12) yes
O9 . V2 O10 . 89.39(12) yes
Se3 . V2 O11 . 162.91(9) yes
Se11 . V2 O11 . 25.44(9) yes
O7 . V2 O11 . 96.11(14) yes
O8 . V2 O11 . 86.65(12) yes
O9 . V2 O11 . 165.43(13) yes
Se3 . V2 O12 . 108.76(8) yes
Se11 . V2 O12 . 87.30(8) yes
O7 . V2 O12 . 176.79(14) yes
O8 . V2 O12 . 81.20(12) yes
O9 . V2 O12 . 81.23(11) yes
O10 . V2 O11 . 82.69(12) yes
O10 . V2 O12 . 84.41(12) yes
O11 . V2 O12 . 85.83(11) yes
Se4 . V3 Se8 . 146.98(3) yes
Se4 . V3 O13 . 69.51(11) yes
Se8 . V3 O13 . 99.44(11) yes
Se4 . V3 O14 . 88.26(8) yes
Se8 . V3 O14 . 61.32(8) yes
O13 . V3 O14 . 96.10(15) yes
Se4 . V3 O15 . 27.19(8) yes
Se8 . V3 O15 . 147.69(9) yes
O13 . V3 O15 . 96.41(13) yes
O14 . V3 O15 . 89.19(11) yes
Se4 . V3 O16 . 99.96(8) yes
Se8 . V3 O16 . 112.59(8) yes
O13 . V3 O16 . 98.27(14) yes
O14 . V3 O16 . 165.22(12) yes
O15 . V3 O16 . 92.59(12) yes
Se4 . V3 O17 . 167.80(9) yes
Se8 . V3 O17 . 26.37(9) yes
O13 . V3 O17 . 99.54(14) yes
O14 . V3 O17 . 87.63(12) yes
O15 . V3 O17 . 163.98(12) yes
Se4 . V3 O18 . 105.55(7) yes
Se8 . V3 O18 . 84.58(8) yes
O13 . V3 O18 . 175.04(13) yes
O14 . V3 O18 . 83.24(12) yes
O15 . V3 O18 . 78.68(10) yes
O16 . V3 O17 . 86.64(12) yes
O16 . V3 O18 . 82.73(12) yes
O17 . V3 O18 . 85.35(11) yes
Se5 . V4 Se10 . 145.41(3) yes
Se5 . V4 O19 . 69.30(10) yes
Se10 . V4 O19 . 96.93(11) yes
Se5 . V4 O20 . 100.08(8) yes
Se10 . V4 O20 . 113.61(8) yes
O19 . V4 O20 . 98.81(15) yes
Se5 . V4 O21 . 27.23(7) yes
Se10 . V4 O21 . 147.99(9) yes
O19 . V4 O21 . 96.30(13) yes
O20 . V4 O21 . 92.89(12) yes
Se5 . V4 O22 . 89.41(8) yes
Se10 . V4 O22 . 59.78(7) yes
O19 . V4 O22 . 96.27(14) yes
O20 . V4 O22 . 164.27(12) yes
O21 . V4 O22 . 89.88(12) yes
Se5 . V4 O23 . 168.36(8) yes
Se10 . V4 O23 . 27.82(8) yes
O19 . V4 O23 . 100.03(13) yes
O20 . V4 O23 . 85.86(12) yes
O21 . V4 O23 . 163.62(11) yes
Se5 . V4 O24 . 103.59(7) yes
Se10 . V4 O24 . 88.18(7) yes
O19 . V4 O24 . 172.72(13) yes
O20 . V4 O24 . 83.79(12) yes
O21 . V4 O24 . 76.72(10) yes
O22 . V4 O23 . 87.12(11) yes
O22 . V4 O24 . 81.79(12) yes
O23 . V4 O24 . 86.91(11) yes
O27 2_647 V5 O29 2_647 89.31(12) yes
O27 2_647 V5 O28 1_545 164.51(12) yes
O29 2_647 V5 O28 1_545 86.98(12) yes
O27 2_647 V5 Se12 1_545 151.43(18) yes
O29 2_647 V5 Se12 1_545 62.28(18) yes
O28 1_545 V5 Se12 1_545 27.2(2) yes
O27 2_647 V5 Se13 1_545 148.85(19) yes
O29 2_647 V5 Se13 1_545 60.39(19) yes
O28 1_545 V5 Se13 1_545 27.5(2) yes
Se12 1_545 V5 Se13 1_545 4.3(3) yes
O27 2_647 V5 Se1 2_647 26.64(8) yes
O29 2_647 V5 Se1 2_647 89.42(8) yes
O28 1_545 V5 Se1 2_647 167.86(9) yes
Se12 1_545 V5 Se1 2_647 143.85(18) yes
Se13 1_545 V5 Se1 2_647 144.75(19) yes
O27 2_647 V5 O25 . 96.37(13) yes
O29 2_647 V5 O25 . 99.02(15) yes
O28 1_545 V5 O25 . 99.06(14) yes
Se12 1_545 V5 O25 . 91.44(17) yes
Se13 1_545 V5 O25 . 95.51(18) yes
O27 2_647 V5 O26 . 90.71(12) yes
O29 2_647 V5 O26 . 162.78(12) yes
O28 1_545 V5 O26 . 88.44(12) yes
Se12 1_545 V5 O26 . 115.39(19) yes
Se13 1_545 V5 O26 . 115.9(2) yes
O27 2_647 V5 O30 . 78.85(10) yes
O29 2_647 V5 O30 . 83.04(12) yes
O28 1_545 V5 O30 . 85.77(11) yes
Se12 1_545 V5 O30 . 93.72(16) yes
Se13 1_545 V5 O30 . 89.65(16) yes
Se1 2_647 V5 O25 . 70.06(11) yes
Se1 2_647 V5 O26 . 98.23(8) yes
O25 . V5 O26 . 98.09(15) yes
Se1 2_647 V5 O30 . 105.30(7) yes
O25 . V5 O30 . 174.82(13) yes
O26 . V5 O30 . 80.08(12) yes
O34 1_565 V6 O33 2_757 82.04(12) yes
O34 1_565 V6 O35 3_656 86.47(12) yes
O33 2_757 V6 O35 3_656 161.79(12) yes
O34 1_565 V6 Se9 1_565 27.02(9) yes
O33 2_757 V6 Se9 1_565 55.90(8) yes
O35 3_656 V6 Se9 1_565 113.49(8) yes
O34 1_565 V6 Se6 . 163.17(9) yes
O33 2_757 V6 Se6 . 90.87(8) yes
O35 3_656 V6 Se6 . 103.78(8) yes
Se9 1_565 V6 Se6 . 140.54(3) yes
O34 1_565 V6 O31 . 96.30(14) yes
O33 2_757 V6 O31 . 98.17(14) yes
O35 3_656 V6 O31 . 97.08(15) yes
Se9 1_565 V6 O31 . 92.81(11) yes
Se6 . V6 O31 . 69.50(11) yes
O34 1_565 V6 O32 . 165.93(13) yes
O33 2_757 V6 O32 . 90.77(12) yes
O35 3_656 V6 O32 . 97.27(12) yes
Se9 1_565 V6 O32 . 146.38(10) yes
Se6 . V6 O32 . 27.46(8) yes
O34 1_565 V6 O36 . 86.47(11) yes
O33 2_757 V6 O36 . 82.15(12) yes
O35 3_656 V6 O36 . 83.10(12) yes
Se9 1_565 V6 O36 . 89.65(8) yes
Se6 . V6 O36 . 107.77(8) yes
O31 . V6 O32 . 96.69(14) yes
O31 . V6 O36 . 177.24(13) yes
O32 . V6 O36 . 80.56(11) yes
V5 2_647 Se1 O2 . 127.75(10) yes
V5 2_647 Se1 O27 . 32.47(9) yes
O2 . Se1 O27 . 100.74(14) yes
V5 2_647 Se1 O35 . 110.57(9) yes
O2 . Se1 O35 . 96.76(13) yes
O27 . Se1 O35 . 100.95(13) yes
V1 . Se2 O3 . 32.71(9) yes
V1 . Se2 O8 . 109.43(9) yes
O3 . Se2 O8 . 100.05(14) yes
V1 . Se2 O29 . 128.52(10) yes
O3 . Se2 O29 . 101.10(14) yes
O8 . Se2 O29 . 96.95(13) yes
V2 . Se3 O4 . 107.37(10) yes
V2 . Se3 O9 . 29.37(9) yes
O4 . Se3 O9 . 100.03(14) yes
V2 . Se3 O14 . 123.80(10) yes
O4 . Se3 O14 . 99.09(14) yes
O9 . Se3 O14 . 98.62(14) yes
V3 . Se4 O10 . 125.06(9) yes
V3 . Se4 O15 . 32.73(9) yes
O10 . Se4 O15 . 99.14(14) yes
V3 . Se4 O20 . 114.07(10) yes
O10 . Se4 O20 . 97.39(14) yes
O15 . Se4 O20 . 103.02(14) yes
V4 . Se5 O16 . 114.13(10) yes
V4 . Se5 O21 . 32.74(9) yes
O16 . Se5 O21 . 102.88(14) yes
V4 . Se5 O33 . 124.00(9) yes
O16 . Se5 O33 . 97.68(14) yes
O21 . Se5 O33 . 98.13(14) yes
O22 2_757 Se6 O26 4_544 98.79(14) yes
O22 2_757 Se6 V6 . 122.38(10) yes
O26 4_544 Se6 V6 . 107.98(10) yes
O22 2_757 Se6 O32 . 97.77(13) yes
O26 4_544 Se6 O32 . 99.87(13) yes
V6 . Se6 O32 . 29.04(9) yes
O6 3_646 Se7 V1 . 131.73(11) yes
O6 3_646 Se7 O5 . 100.73(14) yes
V1 . Se7 O5 . 33.00(9) yes
O6 3_646 Se7 O37 . 99.54(15) yes
V1 . Se7 O37 . 98.30(11) yes
O5 . Se7 O37 . 95.37(16) yes
V3 . Se8 O17 . 31.82(10) yes
V3 . Se8 O36 . 130.76(11) yes
O17 . Se8 O36 . 101.68(15) yes
V3 . Se8 O38 . 101.90(13) yes
O17 . Se8 O38 . 97.72(17) yes
O36 . Se8 O38 . 99.29(17) yes
V6 1_545 Se9 O18 . 133.45(11) yes
V6 1_545 Se9 O34 . 32.92(10) yes
O18 . Se9 O34 . 102.09(14) yes
V6 1_545 Se9 O39 . 100.5(8) yes
O18 . Se9 O39 . 101.8(7) yes
O34 . Se9 O39 . 102.1(8) yes
V6 1_545 Se9 O40 . 99.6(8) yes
O18 . Se9 O40 . 90.7(7) yes
O34 . Se9 O40 . 92.1(8) yes
O39 . Se9 O40 . 17.0(10) yes
O24 3_757 Se10 V4 . 132.98(11) yes
O24 3_757 Se10 O23 . 102.11(14) yes
V4 . Se10 O23 . 34.00(9) yes
O24 3_757 Se10 O41 . 97.60(15) yes
V4 . Se10 O41 . 103.10(12) yes
O23 . Se10 O41 . 97.55(16) yes
V2 . Se11 O11 . 30.66(10) yes
V2 . Se11 O30 . 129.38(10) yes
O11 . Se11 O30 . 99.83(14) yes
V2 . Se11 O42 . 96.89(11) yes
O11 . Se11 O42 . 96.35(15) yes
O30 . Se11 O42 . 99.87(15) yes
V5 1_565 Se12 O12 . 136.5(4) yes
V5 1_565 Se12 O28 . 33.6(3) yes
O12 . Se12 O28 . 104.0(5) yes
V5 1_565 Se12 O43 . 97.6(8) yes
O12 . Se12 O43 . 100.9(8) yes
O28 . Se12 O43 . 100.0(8) yes
V5 1_565 Se12 O44 . 97.6(7) yes
O12 . Se12 O44 . 89.2(7) yes
O28 . Se12 O44 . 90.2(8) yes
O43 . Se12 O44 . 17.6(9) yes
V5 1_565 Se13 O12 . 130.9(4) yes
V5 1_565 Se13 O28 . 32.9(3) yes
O12 . Se13 O28 . 100.0(5) yes
V5 1_565 Se13 O43 . 101.5(9) yes
O12 . Se13 O43 . 110.1(9) yes
O28 . Se13 O43 . 108.3(10) yes
V5 1_565 Se13 O44 . 101.5(8) yes
O12 . Se13 O44 . 96.5(8) yes
O28 . Se13 O44 . 97.1(9) yes
O43 . Se13 O44 . 20.2(10) yes
V1 . O2 Se1 . 119.61(15) yes
V1 . O3 Se2 . 120.58(15) yes
V1 . O4 Se3 . 121.87(16) yes
V1 . O5 Se7 . 119.74(16) yes
V1 . O6 Se7 3_656 118.21(15) yes
V2 . O8 Se2 . 122.97(16) yes
Se3 . O9 V2 . 123.00(16) yes
V2 . O10 Se4 . 121.55(15) yes
V2 . O11 Se11 . 123.90(17) yes
V2 . O12 Se13 . 121.1(4) yes
V2 . O12 Se12 . 118.9(3) yes
Se13 . O12 Se12 . 8.4(5) yes
V3 . O14 Se3 . 121.36(15) yes
V3 . O15 Se4 . 120.08(15) yes
V3 . O16 Se5 . 120.04(15) yes
V3 . O17 Se8 . 121.82(17) yes
V3 . O18 Se9 . 120.19(16) yes
V4 . O20 Se4 . 120.58(15) yes
V4 . O21 Se5 . 120.03(14) yes
V4 . O22 Se6 2_757 121.08(15) yes
V4 . O23 Se10 . 118.18(16) yes
V4 . O24 Se10 3_747 119.66(15) yes
V5 . O26 Se6 4_545 121.33(15) yes
V5 2_647 O27 Se1 . 120.90(15) yes
V5 1_565 O28 Se13 . 119.6(4) yes
V5 1_565 O28 Se12 . 119.3(4) yes
Se13 . O28 Se12 . 8.1(5) yes
V5 2_647 O29 Se2 . 120.17(15) yes
V5 . O30 Se11 . 118.99(15) yes
Se6 . O32 V6 . 123.50(15) yes
V6 2_757 O33 Se5 . 121.87(15) yes
V6 1_545 O34 Se9 . 120.06(16) yes
V6 3_646 O35 Se1 . 121.92(15) yes
V6 . O36 Se8 . 122.67(17) yes
Se7 . O37 H1 . 108.7 no
Se8 . O38 H2 . 109.2 no
Se9 . O39 H3 . 120.5 no
Se9 . O40 H3 . 98.1 no
Se10 . O41 H4 . 111.1 no
Se11 . O42 H5 . 112.4 no
Se12 . O43 Se13 . 1.0(8) yes
Se12 . O43 H6 . 153.8 no
Se13 . O43 H6 . 153.7 no
Se12 . O44 Se13 . 1.6(6) yes
Se12 . O44 H6 . 129.6 no
Se13 . O44 H6 . 128.4 no
H7 . O45 H8 . 109.0 no
O46 2_667 O46 H9 . 20.6 no
O46 2_667 O46 H10 . 86.9 no
H9 . O46 H10 . 107.5 no
H11 . O47 H12 . 111.4 no
H13 . O48 H14 . 109.7 no
H15 . O49 H16 . 109.4 no
O50 2_757 O50 O51 2_757 28.2(13) yes
O51 2_757 O51 O50 2_757 35.8(14) yes
C1 . N1 C3 . 112.2(4) yes
C1 . N1 H17 . 109.7 no
C3 . N1 H17 . 102.5 no
C1 . N1 H18 . 109.0 no
C3 . N1 H18 . 103.0 no
H17 . N1 H18 . 120.1 no
C2 . N2 C4 . 112.9(4) yes
C2 . N2 H23 . 109.4 no
C4 . N2 H23 . 108.5 no
C2 . N2 H24 . 110.4 no
C4 . N2 H24 . 109.2 no
H23 . N2 H24 . 106.2 no
C5 . N3 C7 . 113.6(4) yes
C5 . N3 H31 . 108.3 no
C7 . N3 H31 . 108.1 no
C5 . N3 H32 . 108.6 no
C7 . N3 H32 . 108.7 no
H31 . N3 H32 . 109.4 no
C6 . N4 C8 . 113.4(4) yes
C6 . N4 H37 . 108.7 no
C8 . N4 H37 . 108.2 no
C6 . N4 H38 . 108.8 no
C8 . N4 H38 . 108.4 no
H37 . N4 H38 . 109.2 no
N1 . C1 C2 . 109.9(4) yes
N1 . C1 H19 . 110.4 no
C2 . C1 H19 . 105.4 no
N1 . C1 H20 . 114.8 no
C2 . C1 H20 . 108.9 no
H19 . C1 H20 . 107.0 no
C1 . C2 N2 . 109.6(3) yes
C1 . C2 H21 . 114.4 no
N2 . C2 H21 . 108.2 no
C1 . C2 H22 . 112.8 no
N2 . C2 H22 . 107.7 no
H21 . C2 H22 . 103.8 no
N1 . C3 H25 . 108.7 no
N1 . C3 H26 . 110.1 no
H25 . C3 H26 . 107.9 no
N1 . C3 H27 . 111.2 no
H25 . C3 H27 . 111.5 no
H26 . C3 H27 . 107.3 no
N2 . C4 H28 . 106.8 no
N2 . C4 H29 . 107.7 no
H28 . C4 H29 . 111.6 no
N2 . C4 H30 . 109.0 no
H28 . C4 H30 . 109.0 no
H29 . C4 H30 . 112.6 no
N3 . C5 C6 . 109.8(4) yes
N3 . C5 H33 . 109.7 no
C6 . C5 H33 . 109.0 no
N3 . C5 H34 . 110.5 no
C6 . C5 H34 . 108.1 no
H33 . C5 H34 . 109.7 no
C5 . C6 N4 . 108.8(4) yes
C5 . C6 H35 . 109.1 no
N4 . C6 H35 . 110.0 no
C5 . C6 H36 . 108.7 no
N4 . C6 H36 . 111.1 no
H35 . C6 H36 . 109.3 no
N3 . C7 H39 . 109.1 no
N3 . C7 H40 . 109.2 no
H39 . C7 H40 . 109.2 no
N3 . C7 H41 . 109.0 no
H39 . C7 H41 . 110.4 no
H40 . C7 H41 . 110.0 no
N4 . C8 H42 . 109.1 no
N4 . C8 H43 . 110.2 no
H42 . C8 H43 . 109.9 no
N4 . C8 H44 . 109.4 no
H42 . C8 H44 . 109.4 no
H43 . C8 H44 . 108.7 no
O40 . H3 O39 . 27.6 no
O43 . H6 O44 . 36.3 no
H10 2_667 H9 O46 . 121.7 no
H9 2_667 H10 O46 . 14.4 no

loop_
_geom_bond_atom_site_label_1
_geom_bond_atom_site_label_2
_geom_bond_site_symmetry_2
_geom_bond_distance
_geom_bond_publ_flag
V1 Se2 . 3.2404(7) yes
V1 Se7 . 3.2086(7) yes
V1 O1 . 1.605(3) yes
V1 O2 . 2.013(3) yes
V1 O3 . 2.034(3) yes
V1 O4 . 2.024(3) yes
V1 O5 . 2.013(3) yes
V1 O6 . 2.205(3) yes
V2 Se3 . 3.1963(7) yes
V2 Se11 . 3.2686(8) yes
V2 O7 . 1.595(3) yes
V2 O8 . 1.901(3) yes
V2 O9 . 1.869(3) yes
V2 O10 . 1.956(3) yes
V2 O11 . 2.008(3) yes
V2 O12 . 2.201(3) yes
V3 Se4 . 3.2346(7) yes
V3 Se8 . 3.2401(7) yes
V3 O13 . 1.605(3) yes
V3 O14 . 2.038(3) yes
V3 O15 . 2.021(3) yes
V3 O16 . 2.018(3) yes
V3 O17 . 2.010(3) yes
V3 O18 . 2.248(3) yes
V4 Se5 . 3.2264(7) yes
V4 Se10 . 3.2135(7) yes
V4 O19 . 1.603(3) yes
V4 O20 . 2.019(3) yes
V4 O21 . 2.015(3) yes
V4 O22 . 2.043(3) yes
V4 O23 . 2.039(3) yes
V4 O24 . 2.227(3) yes
V5 O27 2_647 2.034(3) yes
V5 O29 2_647 2.018(3) yes
V5 O28 1_545 2.017(3) yes
V5 Se12 1_545 3.182(10) yes
V5 Se13 1_545 3.232(10) yes
V5 Se1 2_647 3.2520(7) yes
V5 O25 . 1.607(3) yes
V5 O26 . 2.032(3) yes
V5 O30 . 2.208(3) yes
V6 O34 1_565 2.042(3) yes
V6 O33 2_757 1.962(3) yes
V6 O35 3_656 1.891(3) yes
V6 Se9 1_565 3.2525(8) yes
V6 Se6 . 3.1997(7) yes
V6 O31 . 1.590(3) yes
V6 O32 . 1.863(3) yes
V6 O36 . 2.191(3) yes
Se1 O2 . 1.682(3) yes
Se1 O27 . 1.699(3) yes
Se1 O35 . 1.748(3) yes
Se2 O3 . 1.692(3) yes
Se2 O8 . 1.732(3) yes
Se2 O29 . 1.682(3) yes
Se3 O4 . 1.678(3) yes
Se3 O9 . 1.767(3) yes
Se3 O14 . 1.685(3) yes
Se4 O10 . 1.711(3) yes
Se4 O15 . 1.708(3) yes
Se4 O20 . 1.682(3) yes
Se5 O16 . 1.689(3) yes
Se5 O21 . 1.705(3) yes
Se5 O33 . 1.717(3) yes
Se6 O22 2_757 1.680(3) yes
Se6 O26 4_544 1.675(3) yes
Se6 O32 . 1.769(3) yes
Se7 O6 3_646 1.668(3) yes
Se7 O5 . 1.692(3) yes
Se7 O37 . 1.759(3) yes
Se8 O17 . 1.693(3) yes
Se8 O36 . 1.648(3) yes
Se8 O38 . 1.752(4) yes
Se9 O18 . 1.659(3) yes
Se9 O34 . 1.707(3) yes
Se9 O39 . 1.71(2) yes
Se9 O40 . 1.82(2) yes
Se10 O24 3_757 1.662(3) yes
Se10 O23 . 1.701(3) yes
Se10 O41 . 1.750(3) yes
Se11 O11 . 1.692(3) yes
Se11 O30 . 1.667(3) yes
Se11 O42 . 1.766(3) yes
Se12 O12 . 1.629(11) yes
Se12 O28 . 1.665(9) yes
Se12 O43 . 1.78(2) yes
Se12 O44 . 2.002(18) yes
Se13 O12 . 1.671(11) yes
Se13 O28 . 1.718(10) yes
Se13 O43 . 1.54(2) yes
Se13 O44 . 1.763(19) yes
O37 H1 . 0.822 no
O38 H2 . 0.960 no
O39 H3 . 0.849 no
O40 H3 . 1.112 no
O41 H4 . 0.822 no
O42 H5 . 0.820 no
O43 H6 . 1.015 no
O44 H6 . 0.974 no
O45 H7 . 0.964 no
O45 H8 . 0.941 no
O46 O46 2_667 1.07(2) yes
O46 H9 . 0.957 no
O46 H10 . 0.967 no
O47 H11 . 0.935 no
O47 H12 . 0.944 no
O48 H13 . 0.947 no
O48 H14 . 0.949 no
O49 H15 . 0.950 no
O49 H16 . 0.951 no
O50 O50 2_757 1.41(3) yes
O50 O51 2_757 1.08(2) yes
O51 O51 2_757 1.14(4) yes
N1 C1 . 1.484(6) yes
N1 C3 . 1.480(7) yes
N1 H17 . 0.915 no
N1 H18 . 0.875 no
N2 C2 . 1.476(6) yes
N2 C4 . 1.492(6) yes
N2 H23 . 0.989 no
N2 H24 . 0.951 no
N3 C5 . 1.484(6) yes
N3 C7 . 1.482(7) yes
N3 H31 . 0.950 no
N3 H32 . 0.951 no
N4 C6 . 1.475(6) yes
N4 C8 . 1.465(7) yes
N4 H37 . 0.952 no
N4 H38 . 0.950 no
C1 C2 . 1.505(6) yes
C1 H19 . 1.001 no
C1 H20 . 0.927 no
C2 H21 . 0.995 no
C2 H22 . 0.976 no
C3 H25 . 0.934 no
C3 H26 . 0.984 no
C3 H27 . 0.942 no
C4 H28 . 0.959 no
C4 H29 . 0.917 no
C4 H30 . 0.947 no
C5 C6 . 1.492(8) yes
C5 H33 . 0.989 no
C5 H34 . 0.983 no
C6 H35 . 0.994 no
C6 H36 . 0.976 no
C7 H39 . 0.964 no
C7 H40 . 0.958 no
C7 H41 . 0.966 no
C8 H42 . 0.966 no
C8 H43 . 0.960 no
C8 H44 . 0.966 no
H9 H10 2_667 0.641 no

loop_
_geom_hbond_atom_site_label_D
_geom_hbond_atom_site_label_H
_geom_hbond_atom_site_label_A
_geom_hbond_site_symmetry_A
_geom_hbond_angle_DHA
_geom_hbond_distance_DH
_geom_hbond_distance_HA
_geom_hbond_distance_DA
_geom_hbond_publ_flag
O37 H1 O48 4_555 171.8(3) 0.822 1.878 2.694(9) yes
O38 H2 O47 2_656 138.2(3) 0.960 1.850 2.644(9) yes
O39 H3 O50 1_545 133.5(18) 0.849 1.747 2.412(9) yes
O40 H3 O50 1_545 128.2(14) 1.112 1.747 2.587(9) yes
O39 H3 O51 1_545 155.9(19) 0.849 1.661 2.461(9) yes
O40 H3 O51 1_545 147.6(14) 1.112 1.661 2.667(9) yes
O41 H4 O45 . 165.5(3) 0.822 1.772 2.575(9) yes
O42 H5 O49 1_546 169.9(3) 0.820 1.842 2.653(9) yes
O43 H6 O46 . 143.7(10) 1.015 1.699 2.587(9) yes
O44 H6 O46 . 167.2(15) 0.974 1.699 2.657(9) yes
O45 H7 O28 3_747 166.4(4) 0.964 1.826 2.771(9) yes
O45 H8 O23 3_747 124.4(3) 0.941 2.313 2.949(9) yes
O46 H10 O11 2_657 166.4(12) 0.967 1.909 2.858(9) yes
O47 H12 O5 2_656 149.7(4) 0.944 1.956 2.811(9) yes
O48 H13 O34 2_656 173.9(3) 0.947 2.008 2.951(9) yes
O48 H14 O14 2_666 166.1(3) 0.949 1.993 2.924(9) yes
O49 H15 O22 3_756 162.1(2) 0.950 2.037 2.956(9) yes
O49 H16 O23 1_564 163.8(2) 0.951 1.962 2.887(9) yes
N1 H17 O15 2_747 136.7(2) 0.915 2.174 2.909(9) yes
N1 H17 O18 2_747 143.8(3) 0.915 2.149 2.938(9) yes
N1 H18 O13 2_757 144.9(3) 0.875 2.110 2.870(9) yes
C1 H19 O20 2_747 175.2(3) 1.001 2.533 3.531(9) yes
C1 H20 O19 2_757 135.8(3) 0.927 2.430 3.161(9) yes
C2 H21 O16 2_747 160.8(3) 0.995 2.533 3.488(9) yes
C2 H22 O13 2_757 126.7(3) 0.976 2.497 3.178(9) yes
N2 H23 O21 2_747 134.7(2) 0.989 2.125 2.907(9) yes
N2 H23 O24 2_747 147.4(2) 0.989 2.075 2.956(9) yes
N2 H24 O19 2_757 137.8(2) 0.951 2.182 2.956(9) yes
N2 H24 O41 4_544 121.9(2) 0.951 2.320 2.936(9) yes
C3 H25 O48 1_646 134.1(4) 0.934 2.572 3.292(9) yes
C3 H26 O10 2_747 163.6(4) 0.984 2.507 3.461(9) yes
C4 H28 O33 2_747 161.1(3) 0.959 2.548 3.469(9) yes
N3 H31 O25 4_534 138.5(2) 0.950 2.025 2.808(9) yes
N3 H32 O27 3_656 127.5(2) 0.951 2.203 2.883(9) yes
N3 H32 O30 4_544 151.7(3) 0.951 2.010 2.883(9) yes
C5 H33 O2 3_656 166.7(3) 0.989 2.576 3.545(9) yes
C6 H35 O29 3_646 165.9(3) 0.994 2.592 3.565(9) yes
N4 H37 O1 3_656 140.4(2) 0.952 2.040 2.840(9) yes
N4 H38 O3 3_646 129.7(3) 0.950 2.191 2.892(9) yes
N4 H38 O6 3_646 151.7(3) 0.950 2.010 2.882(9) yes
C7 H39 O35 3_656 166.7(3) 0.964 2.458 3.404(9) yes
C7 H41 O31 1_545 172.8(3) 0.966 2.398 3.358(9) yes
C8 H42 O7 3_656 165.1(3) 0.966 2.376 3.319(9) yes
C8 H44 O8 3_646 169.1(3) 0.966 2.425 3.378(9) yes
